data_1010766
loop_
_publ_author_name
'Peacock, M A'
'Berry, L G'

_publ_section_title
;
Roentgenographic observations on ore minerals
;
_journal_coden_ASTM UTSGAL
_journal_name_full
;
University of Toronto Studies, Geological Series
;
_journal_page_first 47
_journal_page_last 69
_journal_volume 44
_journal_year 1940
_chemical_compound_source
;
from Hunter group Claims, Khutze Inlet near Swanson Bay, British
Columbia
;
_chemical_formula_structural 'Bi2 Te3'
_chemical_formula_sum 'Bi2 Te3'
_chemical_name_mineral Tellurbismuth
_chemical_name_systematic 'Bismuth telluride'
_space_group_IT_number 166
_symmetry_cell_setting trigonal
_symmetry_Int_Tables_number 166
_symmetry_space_group_name_Hall '-P 3* 2'
_symmetry_space_group_name_H-M 'R -3 m :R'
_cell_angle_alpha 24.19
_cell_angle_beta 24.19
_cell_angle_gamma 24.19
_cell_formula_units_Z 1
_cell_length_a 10.14(3)
_cell_length_b 10.14
_cell_length_c 10.14
_cell_volume 153.9
_exptl_crystal_density_meas 7.82
_cod_original_sg_symbol_H-M 'R -3 m R'
_cod_database_code 1010766

loop_
_symmetry_equiv_pos_as_xyz
x,y,z
y,x,z
y,z,x
x,z,y
z,x,y
z,y,x
-x,-y,-z
-y,-x,-z
-y,-z,-x
-x,-z,-y
-z,-x,-y
-z,-y,-x

loop_
_atom_site_label
_atom_site_fract_x
_atom_site_fract_y
_atom_site_fract_z
? ? ? ?
